data_4077710
loop_
_publ_author_name
'Fraser, Christopher S. A.'
'Jenkins, Hilary A.'
'Jennings, Michael C.'
'Puddephatt, Richard J.'

_publ_section_title
;
 Organoplatinum(IV) Complexes with Hydrogen Bonds:&#x00A0; From Monomers
 to Polymers
;
_journal_issue 9
_journal_name_full Organometallics
_journal_page_first 1635
_journal_paper_doi 10.1021/om990942g
_journal_volume 19
_journal_year 2000
_chemical_formula_sum 'C31 H47 Cl N4 O4 Pt'
_chemical_formula_weight 770.27
_chemical_name_systematic
; 
 ? 
;
_space_group_IT_number 14
_symmetry_cell_setting monoclinic
_symmetry_space_group_name_Hall '-P 2ybc'
_symmetry_space_group_name_H-M 'P 1 21/c 1'
_atom_sites_solution_hydrogens geom
_atom_sites_solution_primary direct
_atom_sites_solution_secondary difmap
_audit_creation_method SHELXL
_cell_angle_alpha 90.00
_cell_angle_beta 104.72(3)
_cell_angle_gamma 90.00
_cell_formula_units_Z 4
_cell_length_a 12.647(3)
_cell_length_b 20.008(4)
_cell_length_c 13.675(3)
_cell_measurement_temperature 100(2)
_cell_volume 3346.8(14)
_computing_cell_refinement 'Nonius DENZO'
_computing_data_collection 'Nonius COLLECT'
_computing_data_reduction 'Nonius DENZO'
_computing_molecular_graphics 'Siemens SHELXTL'
_computing_publication_material 'Siemens SHELXTL'
_computing_structure_refinement 'SHELXL-93 (Sheldrick, 1993)'
_computing_structure_solution 'SHELXS-86 (Sheldrick, 1990)'
_diffrn_ambient_temperature 100(2)
_diffrn_measurement_device 'Nonius Kappa CCD'
_diffrn_measurement_method 'phi/omega scans'
_diffrn_radiation_monochromator graphite
_diffrn_radiation_source 'fine-focus sealed tube'
_diffrn_radiation_type MoK\a
_diffrn_radiation_wavelength 0.71073
_diffrn_reflns_av_R_equivalents 0.0570
_diffrn_reflns_av_sigmaI/netI 0.0706
_diffrn_reflns_limit_h_max 15
_diffrn_reflns_limit_h_min 0
_diffrn_reflns_limit_k_max 25
_diffrn_reflns_limit_k_min 0
_diffrn_reflns_limit_l_max 16
_diffrn_reflns_limit_l_min -17
_diffrn_reflns_number 13773
_diffrn_reflns_theta_max 26.37
_diffrn_reflns_theta_min 4.14
_exptl_absorpt_coefficient_mu 4.311
_exptl_crystal_colour 'pale yellow'
_exptl_crystal_density_diffrn 1.529
_exptl_crystal_description needle
_exptl_crystal_F_000 1552
_exptl_crystal_size_max 0.20
_exptl_crystal_size_mid 0.15
_exptl_crystal_size_min 0.14
_refine_diff_density_max 1.236
_refine_diff_density_min -1.831
_refine_diff_density_rms 0.144
_refine_ls_extinction_method none
_refine_ls_goodness_of_fit_all 0.968
_refine_ls_goodness_of_fit_obs 1.067
_refine_ls_hydrogen_treatment 'riding/rotating fit'
_refine_ls_matrix_type full
_refine_ls_number_parameters 382
_refine_ls_number_reflns 6786
_refine_ls_number_restraints 0
_refine_ls_restrained_S_all 0.968
_refine_ls_restrained_S_obs 1.067
_refine_ls_R_factor_all 0.0618
_refine_ls_R_factor_obs 0.0379
_refine_ls_shift/esd_max -0.004
_refine_ls_shift/esd_mean 0.000
_refine_ls_structure_factor_coef Fsqd
_refine_ls_weighting_details 'w=1/[\s^2^(Fo^2^)+(0.0451P)^2^+0.0000P] where P=(Fo^2^+2Fc^2^)/3'
_refine_ls_weighting_scheme calc
_refine_ls_wR_factor_all 0.0874
_refine_ls_wR_factor_obs 0.0818
_reflns_number_observed 4998
_reflns_number_total 6786
_reflns_observed_criterion >2sigma(I)
_cod_data_source_file om990942g.cif
_cod_data_source_block complex_5
_cod_depositor_comments
;
The following automatic conversions were performed:

'_refine_ls_weighting_scheme' value 'calc
w=1/[\s^2^(Fo^2^)+(0.0451P)^2^+0.0000P] where P=(Fo^2^+2Fc^2^)/3' was
changed to 'calc'. New tag '_refine_ls_weighting_details' was
created. The value of the new tag was set to
'w=1/[\s^2^(Fo^2^)+(0.0451P)^2^+0.0000P] where P=(Fo^2^+2Fc^2^)/3'.

Automatic conversion script
Id: cif_fix_values 3143 2015-03-26 13:38:13Z robertas 
;
_cod_original_cell_volume 3346.9(11)
_cod_original_sg_symbol_H-M P2(1)/c
_cod_database_code 4077710

loop_
_symmetry_equiv_pos_as_xyz
'x, y, z'
'-x, y+1/2, -z+1/2'
'-x, -y, -z'
'x, -y-1/2, z-1/2'

loop_
_atom_site_aniso_label
_atom_site_aniso_U_11
_atom_site_aniso_U_22
_atom_site_aniso_U_33
_atom_site_aniso_U_23
_atom_site_aniso_U_13
_atom_site_aniso_U_12
Pt 0.01468(10) 0.02353(12) 0.01937(12) -0.00125(9) 0.00428(7) -0.00139(9)
Cl 0.0266(7) 0.0339(7) 0.0326(8) -0.0137(6) 0.0049(6) 0.0007(6)
C1 0.030(3) 0.037(3) 0.025(3) 0.002(3) 0.010(2) -0.009(3)
C2 0.027(3) 0.042(3) 0.023(3) 0.008(3) 0.001(2) -0.002(3)
C3 0.022(3) 0.017(3) 0.040(3) 0.001(2) 0.009(2) -0.002(2)
C4 0.022(3) 0.014(2) 0.025(3) -0.005(2) 0.004(2) -0.002(2)
C5 0.021(3) 0.036(3) 0.036(3) -0.012(3) 0.011(3) -0.005(2)
C6 0.017(3) 0.047(4) 0.035(3) -0.024(3) 0.007(3) -0.010(3)
O6 0.020(2) 0.093(4) 0.038(2) -0.022(2) 0.000(2) -0.009(2)
N7 0.018(2) 0.062(3) 0.027(3) -0.016(2) 0.004(2) -0.006(2)
C8 0.020(3) 0.029(3) 0.028(3) -0.008(2) 0.007(2) 0.003(2)
O8 0.020(2) 0.052(3) 0.029(2) -0.007(2) 0.010(2) 0.000(2)
N9 0.014(2) 0.026(2) 0.028(3) -0.010(2) 0.004(2) -0.002(2)
N10 0.011(2) 0.017(2) 0.024(2) -0.002(2) 0.001(2) -0.001(2)
C11 0.020(3) 0.023(3) 0.019(3) -0.001(2) 0.004(2) 0.002(2)
C12 0.011(3) 0.025(3) 0.032(3) -0.005(2) 0.001(2) 0.000(2)
C13 0.015(3) 0.019(3) 0.026(3) -0.002(2) 0.003(2) 0.003(2)
C14 0.018(3) 0.017(2) 0.025(3) -0.003(2) 0.004(2) -0.001(2)
C15 0.015(3) 0.016(2) 0.022(3) -0.003(2) 0.002(2) 0.000(2)
C16 0.013(3) 0.019(3) 0.022(3) -0.003(2) 0.003(2) -0.003(2)
C17 0.019(3) 0.020(3) 0.024(3) 0.001(2) 0.004(2) -0.001(2)
C18 0.018(3) 0.024(3) 0.029(3) -0.003(2) 0.002(2) -0.001(2)
C19 0.015(3) 0.037(3) 0.031(3) 0.001(3) 0.001(2) -0.002(2)
C20 0.017(3) 0.029(3) 0.027(3) -0.001(2) 0.007(2) 0.000(2)
N21 0.017(2) 0.020(2) 0.020(2) -0.003(2) 0.005(2) -0.003(2)
C22 0.016(3) 0.043(3) 0.033(3) 0.001(3) -0.003(2) -0.006(2)
C23 0.054(5) 0.042(4) 0.062(5) 0.019(3) -0.024(4) 0.001(3)
C24 0.023(3) 0.062(4) 0.030(3) 0.010(3) -0.006(3) -0.013(3)
C25 0.033(4) 0.115(6) 0.027(3) 0.017(4) -0.003(3) -0.012(4)
C26 0.017(3) 0.030(3) 0.038(3) 0.006(3) 0.013(2) -0.002(2)
C27 0.025(3) 0.051(4) 0.034(3) 0.002(3) 0.018(3) -0.001(3)
C28 0.016(3) 0.046(4) 0.048(4) 0.011(3) 0.012(3) 0.001(3)
C29 0.026(3) 0.024(3) 0.057(4) 0.005(3) 0.017(3) -0.004(2)
C30 0.036(4) 0.023(3) 0.053(4) -0.005(3) 0.018(3) -0.004(3)
C31 0.044(5) 0.148(9) 0.071(6) 0.047(5) 0.014(4) 0.020(5)
C32 0.071(5) 0.050(4) 0.046(4) 0.010(3) 0.020(4) 0.018(4)
O30 0.066(4) 0.039(3) 0.142(5) -0.003(3) 0.041(4) -0.008(3)
C40 0.030(3) 0.055(4) 0.038(4) 0.008(3) 0.009(3) 0.004(3)
C41 0.027(3) 0.056(4) 0.046(4) -0.011(3) 0.012(3) -0.008(3)
C42 0.085(6) 0.072(5) 0.056(5) 0.031(4) 0.037(4) 0.050(4)
O40 0.032(3) 0.182(6) 0.058(3) 0.057(4) 0.007(3) 0.026(3)

loop_
_atom_site_label
_atom_site_type_symbol
_atom_site_fract_x
_atom_site_fract_y
_atom_site_fract_z
_atom_site_U_iso_or_equiv
_atom_site_thermal_displace_type
_atom_site_occupancy
_atom_site_calc_flag
_atom_site_refinement_flags
Pt Pt 0.31743(2) 0.088094(9) 0.241882(14) 0.01920(8) Uani 1 d .
Cl Cl 0.31840(11) 0.19959(7) 0.31269(10) 0.0315(3) Uani 1 d .
C1 C 0.1997(4) 0.0584(3) 0.3106(4) 0.0304(13) Uani 1 d .
H1A H 0.1427(14) 0.0337(15) 0.2621(8) 0.046 Uiso 1 calc R
H1B H 0.1676(20) 0.0977(3) 0.3346(23) 0.046 Uiso 1 calc R
H1C H 0.2324(7) 0.0294(14) 0.3681(15) 0.046 Uiso 1 calc R
C2 C 0.4273(4) 0.0518(3) 0.3691(4) 0.0314(13) Uani 1 d .
H2A H 0.4047(15) 0.0070(7) 0.3846(15) 0.047 Uiso 1 calc R
H2B H 0.4290(20) 0.0816(9) 0.4264(7) 0.047 Uiso 1 calc R
H2C H 0.5002(7) 0.0496(15) 0.3569(9) 0.047 Uiso 1 calc R
C3 C 0.3167(4) -0.0084(2) 0.1843(4) 0.0260(12) Uani 1 d .
H3A H 0.3915(4) -0.0272(2) 0.2058(4) 0.031 Uiso 1 calc R
H3B H 0.2681(4) -0.0369(2) 0.2131(4) 0.031 Uiso 1 calc R
C4 C 0.2796(4) -0.0106(2) 0.0734(4) 0.0208(11) Uani 1 d .
C5 C 0.1742(4) -0.0142(3) 0.0181(4) 0.0301(13) Uani 1 d .
H5A H 0.1182(4) -0.0213(3) 0.0519(4) 0.036 Uiso 1 calc R
C6 C 0.1449(4) -0.0078(3) -0.0895(4) 0.0330(14) Uani 1 d .
O6 O 0.0519(3) -0.0073(2) -0.1453(3) 0.0514(12) Uani 1 d .
N7 N 0.2344(3) 0.0017(2) -0.1325(3) 0.0360(12) Uani 1 d .
H7A H 0.2196(3) 0.0071(2) -0.1984(3) 0.043 Uiso 1 calc R
C8 C 0.3424(4) 0.0032(3) -0.0799(4) 0.0256(12) Uani 1 d .
O8 O 0.4154(3) 0.0121(2) -0.1232(3) 0.0331(9) Uani 1 d .
N9 N 0.3611(3) -0.0027(2) 0.0213(3) 0.0228(10) Uani 1 d .
H9A H 0.4294(3) -0.0016(2) 0.0573(3) 0.027 Uiso 1 calc R
N10 N 0.4279(3) 0.1258(2) 0.1579(3) 0.0176(9) Uani 1 d .
C11 C 0.5376(4) 0.1279(2) 0.1917(4) 0.0212(11) Uani 1 d .
H11A H 0.5709(4) 0.1081(2) 0.2551(4) 0.025 Uiso 1 calc R
C12 C 0.6027(4) 0.1574(2) 0.1384(4) 0.0234(12) Uani 1 d .
H12A H 0.6797(4) 0.1577(2) 0.1654(4) 0.028 Uiso 1 calc R
C13 C 0.5574(4) 0.1873(2) 0.0445(4) 0.0205(11) Uani 1 d .
C14 C 0.4430(4) 0.1855(2) 0.0105(4) 0.0201(11) Uani 1 d .
H14A H 0.4079(4) 0.2057(2) -0.0522(4) 0.024 Uiso 1 calc R
C15 C 0.3805(4) 0.1545(2) 0.0673(4) 0.0182(10) Uani 1 d .
C16 C 0.2585(4) 0.1524(2) 0.0370(4) 0.0183(11) Uani 1 d .
C17 C 0.1962(4) 0.1726(2) -0.0573(4) 0.0212(11) Uani 1 d .
H17A H 0.2314(4) 0.1873(2) -0.1071(4) 0.025 Uiso 1 calc R
C18 C 0.0828(4) 0.1714(2) -0.0793(4) 0.0245(12) Uani 1 d .
C19 C 0.0357(4) 0.1496(3) -0.0032(4) 0.0281(12) Uani 1 d .
H19A H -0.0415(4) 0.1489(3) -0.0141(4) 0.034 Uiso 1 calc R
C20 C 0.1022(4) 0.1290(3) 0.0878(4) 0.0242(12) Uani 1 d .
H20A H 0.0687(4) 0.1144(3) 0.1389(4) 0.029 Uiso 1 calc R
N21 N 0.2112(3) 0.1285(2) 0.1080(3) 0.0189(9) Uani 1 d .
C22 C 0.0100(4) 0.1944(3) -0.1818(4) 0.0322(13) Uani 1 d .
C23 C -0.0155(6) 0.2687(3) -0.1717(5) 0.060(2) Uani 1 d .
H23A H 0.0525(7) 0.2946(4) -0.1582(33) 0.090 Uiso 1 calc R
H23B H -0.0502(33) 0.2746(4) -0.1159(22) 0.090 Uiso 1 calc R
H23C H -0.0652(29) 0.2844(6) -0.2348(13) 0.090 Uiso 1 calc R
C24 C -0.0980(5) 0.1537(3) -0.2103(4) 0.041(2) Uani 1 d .
H24A H -0.1397(15) 0.1660(14) -0.2786(12) 0.061 Uiso 1 calc R
H24B H -0.1415(14) 0.1637(14) -0.1620(17) 0.061 Uiso 1 calc R
H24C H -0.0811(5) 0.1059(3) -0.2081(27) 0.061 Uiso 1 calc R
C25 C 0.0674(5) 0.1858(4) -0.2669(4) 0.060(2) Uani 1 d .
H25A H 0.1312(22) 0.2153(17) -0.2548(19) 0.090 Uiso 1 calc R
H25B H 0.0166(13) 0.1973(23) -0.3317(6) 0.090 Uiso 1 calc R
H25C H 0.0909(34) 0.1392(6) -0.2688(23) 0.090 Uiso 1 calc R
C26 C 0.6248(4) 0.2236(3) -0.0171(4) 0.0273(12) Uani 1 d .
C27 C 0.5927(4) 0.1996(3) -0.1268(4) 0.0350(14) Uani 1 d .
H27A H 0.5157(9) 0.2104(16) -0.1571(9) 0.052 Uiso 1 calc R
H27B H 0.6032(27) 0.1511(4) -0.1287(4) 0.052 Uiso 1 calc R
H27C H 0.6386(20) 0.2219(13) -0.1649(7) 0.052 Uiso 1 calc R
C28 C 0.7490(4) 0.2117(3) 0.0267(5) 0.0357(14) Uani 1 d .
H28A H 0.7653(6) 0.1641(4) 0.0224(23) 0.054 Uiso 1 calc R
H28B H 0.7703(7) 0.2260(15) 0.0975(9) 0.054 Uiso 1 calc R
H28C H 0.7900(4) 0.2376(13) -0.0122(16) 0.054 Uiso 1 calc R
C29 C 0.6017(5) 0.2988(2) -0.0133(5) 0.0347(14) Uani 1 d .
H29A H 0.5233(6) 0.3070(3) -0.0407(25) 0.052 Uiso 1 calc R
H29B H 0.6430(23) 0.3231(3) -0.0536(23) 0.052 Uiso 1 calc R
H29C H 0.6240(27) 0.3143(4) 0.0570(6) 0.052 Uiso 1 calc R
C30 C 0.2714(5) 0.1095(3) -0.3782(5) 0.0363(14) Uani 1 d .
C31 C 0.3894(6) 0.0991(5) -0.3412(7) 0.088(3) Uani 1 d .
H31A H 0.4031(6) 0.0582(14) -0.3005(34) 0.132 Uiso 1 calc R
H31B H 0.4221(9) 0.1373(12) -0.2995(33) 0.132 Uiso 1 calc R
H31C H 0.4218(9) 0.0948(27) -0.3987(6) 0.132 Uiso 1 calc R
C32 C 0.2343(6) 0.1713(3) -0.4355(5) 0.055(2) Uani 1 d .
H32A H 0.1553(9) 0.1690(10) -0.4653(27) 0.082 Uiso 1 calc R
H32B H 0.2721(27) 0.1762(12) -0.4894(22) 0.082 Uiso 1 calc R
H32C H 0.2509(32) 0.2098(4) -0.3899(9) 0.082 Uiso 1 calc R
O30 O 0.2098(5) 0.0688(2) -0.3554(5) 0.080(2) Uani 1 d .
C40 C 0.1564(5) -0.0844(3) -0.4010(5) 0.0408(15) Uani 1 d .
C41 C 0.0511(5) -0.0615(3) -0.3824(5) 0.042(2) Uani 1 d .
H41A H 0.0463(14) -0.0768(16) -0.3156(12) 0.063 Uiso 1 calc R
H41B H -0.0100(5) -0.0800(15) -0.4344(16) 0.063 Uiso 1 calc R
H41C H 0.0478(14) -0.0126(3) -0.3849(28) 0.063 Uiso 1 calc R
C42 C 0.1690(7) -0.0749(4) -0.5045(5) 0.068(2) Uani 1 d .
H42A H 0.2457(9) -0.0819(24) -0.5048(9) 0.102 Uiso 1 calc R
H42B H 0.1469(40) -0.0294(9) -0.5273(16) 0.102 Uiso 1 calc R
H42C H 0.1229(30) -0.1071(17) -0.5501(8) 0.102 Uiso 1 calc R
O40 O 0.2266(4) -0.1104(3) -0.3368(4) 0.091(2) Uani 1 d .

loop_
_atom_type_symbol
_atom_type_description
_atom_type_scat_dispersion_real
_atom_type_scat_dispersion_imag
_atom_type_scat_source
C C 0.0033 0.0016 'International Tables Vol C Tables 4.2.6.8 and 6.1.1.4'
H H 0.0000 0.0000 'International Tables Vol C Tables 4.2.6.8 and 6.1.1.4'
N N 0.0061 0.0033 'International Tables Vol C Tables 4.2.6.8 and 6.1.1.4'
O O 0.0106 0.0060 'International Tables Vol C Tables 4.2.6.8 and 6.1.1.4'
Cl Cl 0.1484 0.1585 'International Tables Vol C Tables 4.2.6.8 and 6.1.1.4'
Pt Pt -1.7033 8.3905 'International Tables Vol C Tables 4.2.6.8 and 6.1.1.4'

loop_
_geom_angle_atom_site_label_1
_geom_angle_atom_site_label_2
_geom_angle_atom_site_label_3
_geom_angle
_geom_angle_publ_flag
C1 Pt C2 85.6(2) yes
C1 Pt C3 88.3(2) yes
C2 Pt C3 86.0(2) yes
C1 Pt N21 97.5(2) yes
C2 Pt N21 176.8(2) yes
C3 Pt N21 94.9(2) yes
C1 Pt N10 173.6(2) yes
C2 Pt N10 100.6(2) yes
C3 Pt N10 93.7(2) yes
N21 Pt N10 76.27(15) yes
C1 Pt Cl 90.8(2) yes
C2 Pt Cl 93.0(2) yes
C3 Pt Cl 178.73(15) yes
N21 Pt Cl 86.13(11) yes
N10 Pt Cl 87.29(10) yes
C4 C3 Pt 112.7(3) yes
C5 C4 N9 117.9(4) yes
C5 C4 C3 125.9(5) yes
N9 C4 C3 116.0(4) yes
C4 C5 C6 122.0(5) yes
O6 C6 N7 118.8(5) yes
O6 C6 C5 126.6(5) yes
N7 C6 C5 114.5(5) yes
C8 N7 C6 125.5(5) yes
O8 C8 N9 123.3(5) yes
O8 C8 N7 121.4(5) yes
N9 C8 N7 115.3(4) yes
C8 N9 C4 124.8(4) yes
C11 N10 C15 118.5(4) ?
C11 N10 Pt 125.3(3) ?
C15 N10 Pt 116.0(3) ?
N10 C11 C12 122.7(4) ?
C11 C12 C13 120.8(5) ?
C12 C13 C14 116.2(4) ?
C12 C13 C26 123.6(4) ?
C14 C13 C26 120.1(4) ?
C15 C14 C13 120.8(5) ?
N10 C15 C14 121.1(4) ?
N10 C15 C16 115.3(4) ?
C14 C15 C16 123.6(4) ?
N21 C16 C17 121.3(4) ?
N21 C16 C15 115.2(4) ?
C17 C16 C15 123.5(4) ?
C18 C17 C16 120.4(5) ?
C17 C18 C19 117.2(5) ?
C17 C18 C22 122.5(5) ?
C19 C18 C22 120.2(5) ?
C20 C19 C18 119.3(5) ?
N21 C20 C19 123.4(5) ?
C20 N21 C16 118.1(4) ?
C20 N21 Pt 124.9(3) ?
C16 N21 Pt 117.0(3) ?
C25 C22 C23 109.2(5) ?
C25 C22 C18 111.7(5) ?
C23 C22 C18 107.4(4) ?
C25 C22 C24 107.9(5) ?
C23 C22 C24 109.8(5) ?
C18 C22 C24 110.8(4) ?
C13 C26 C27 110.2(4) ?
C13 C26 C29 108.1(4) ?
C27 C26 C29 109.6(5) ?
C13 C26 C28 111.5(4) ?
C27 C26 C28 108.7(4) ?
C29 C26 C28 108.6(4) ?
O30 C30 C31 118.5(6) ?
O30 C30 C32 123.9(6) ?
C31 C30 C32 117.5(6) ?
O40 C40 C42 121.2(6) ?
O40 C40 C41 122.5(6) ?
C42 C40 C41 116.3(6) ?

loop_
_geom_bond_atom_site_label_1
_geom_bond_atom_site_label_2
_geom_bond_distance
_geom_bond_publ_flag
Pt C1 2.040(5) yes
Pt C2 2.063(5) yes
Pt C3 2.085(5) yes
Pt N21 2.135(4) yes
Pt N10 2.158(4) yes
Pt Cl 2.4307(13) yes
C3 C4 1.469(7) yes
C4 C5 1.358(7) yes
C4 N9 1.402(6) yes
C5 C6 1.429(7) yes
C6 O6 1.229(6) yes
C6 N7 1.413(6) yes
N7 C8 1.373(6) yes
C8 O8 1.230(6) yes
C8 N9 1.349(6) yes
N10 C11 1.347(6) ?
N10 C15 1.359(6) ?
C11 C12 1.365(7) ?
C12 C13 1.400(7) ?
C13 C14 1.403(6) ?
C13 C26 1.526(7) ?
C14 C15 1.387(6) ?
C15 C16 1.493(6) ?
C16 N21 1.351(6) ?
C16 C17 1.390(7) ?
C17 C18 1.388(7) ?
C18 C19 1.394(7) ?
C18 C22 1.539(7) ?
C19 C20 1.376(7) ?
C20 N21 1.336(6) ?
C22 C25 1.529(8) ?
C22 C23 1.535(8) ?
C22 C24 1.553(7) ?
C26 C27 1.528(7) ?
C26 C29 1.536(7) ?
C26 C28 1.551(7) ?
C30 O30 1.220(7) ?
C30 C31 1.464(9) ?
C30 C32 1.475(8) ?
C40 O40 1.197(7) ?
C40 C42 1.476(9) ?
C40 C41 1.490(8) ?
